data_1552513
loop_
_publ_author_name
'Price, Jeffrey S.'
'Emslie, David J. H.'

_publ_section_title
;
 Interconversion and reactivity of manganese silyl, silylene, and silene
 complexes
;
_journal_name_full 'Chemical Science'
_journal_paper_doi 10.1039/C9SC04513A
_journal_year 2019
_chemical_formula_moiety 'C27 H48 Mn N P4 Si'
_chemical_formula_sum 'C27 H48 Mn N P4 Si'
_chemical_formula_weight 593.57
_space_group_crystal_system monoclinic
_space_group_IT_number 14
_space_group_name_Hall '-P 2ybc'
_space_group_name_H-M_alt 'P 1 21/c 1'
_symmetry_space_group_name_Hall '-P 2ybc'
_symmetry_space_group_name_H-M 'P 1 21/c 1'
_atom_sites_solution_hydrogens mixed
_atom_sites_solution_primary dual
_audit_creation_date 2019-02-09
_audit_creation_method
;
Olex2 1.2
(compiled 2018.05.29 svn.r3508 for OlexSys, GUI svn.r5506)
;
_audit_update_record
;
2019-08-09 deposited with the CCDC.    2019-10-23 downloaded from the CCDC.
;
_cell_angle_alpha 90
_cell_angle_beta 106.7800(10)
_cell_angle_gamma 90
_cell_formula_units_Z 4
_cell_length_a 11.0996(2)
_cell_length_b 18.7393(4)
_cell_length_c 15.7941(4)
_cell_measurement_reflns_used 9667
_cell_measurement_temperature 100
_cell_measurement_theta_max 32.917
_cell_measurement_theta_min 2.276
_cell_volume 3145.27(12)
_computing_cell_refinement 'SAINT v8.34A (Bruker, 2013)'
_computing_data_reduction 'SAINT v8.34A (Bruker, 2013)'
_computing_molecular_graphics 'Olex2 (Dolomanov et al., 2009)'
_computing_publication_material 'Olex2 (Dolomanov et al., 2009)'
_computing_structure_refinement 'XL (Sheldrick, 2008)'
_computing_structure_solution 'ShelXT (Sheldrick, 2015)'
_diffrn_ambient_temperature 100
_diffrn_measured_fraction_theta_full 1.000
_diffrn_measured_fraction_theta_max 0.995
_diffrn_measurement_device_type 'Bruker APEX-II CCD'
_diffrn_measurement_method '\f and \w scans'
_diffrn_radiation_type MoK\a
_diffrn_radiation_wavelength 0.71073
_diffrn_reflns_av_R_equivalents 0.0332
_diffrn_reflns_av_unetI/netI 0.0263
_diffrn_reflns_Laue_measured_fraction_full 1.000
_diffrn_reflns_Laue_measured_fraction_max 0.995
_diffrn_reflns_limit_h_max 16
_diffrn_reflns_limit_h_min -16
_diffrn_reflns_limit_k_max 28
_diffrn_reflns_limit_k_min -28
_diffrn_reflns_limit_l_max 24
_diffrn_reflns_limit_l_min -23
_diffrn_reflns_number 78139
_diffrn_reflns_point_group_measured_fraction_full 1.000
_diffrn_reflns_point_group_measured_fraction_max 0.995
_diffrn_reflns_theta_full 25.242
_diffrn_reflns_theta_max 33.178
_diffrn_reflns_theta_min 1.730
_diffrn_standards_number 0
_exptl_absorpt_coefficient_mu 0.678
_exptl_absorpt_correction_T_max 0.7465
_exptl_absorpt_correction_T_min 0.6847
_exptl_absorpt_correction_type multi-scan
_exptl_absorpt_process_details
;  
 'SADABS-2014/4 (Bruker,2014/4) was used for absorption correction.
wR2(int) was 0.0450 before and 0.0376 after correction.
The Ratio of minimum to maximum transmission is 0.9172.
The \l/2 correction factor is 0.00150.'
;
_exptl_crystal_colour yellow
_exptl_crystal_colour_primary yellow
_exptl_crystal_density_diffrn 1.253
_exptl_crystal_description block
_exptl_crystal_F_000 1264
_exptl_crystal_size_max 0.4
_exptl_crystal_size_mid 0.3
_exptl_crystal_size_min 0.15
_refine_diff_density_max 0.695
_refine_diff_density_min -0.450
_refine_diff_density_rms 0.071
_refine_ls_extinction_method none
_refine_ls_goodness_of_fit_ref 1.038
_refine_ls_hydrogen_treatment mixed
_refine_ls_matrix_type full
_refine_ls_number_parameters 368
_refine_ls_number_reflns 11961
_refine_ls_number_restraints 98
_refine_ls_restrained_S_all 1.073
_refine_ls_R_factor_all 0.0473
_refine_ls_R_factor_gt 0.0325
_refine_ls_shift/su_max 0.002
_refine_ls_shift/su_mean 0.000
_refine_ls_structure_factor_coef Fsqd
_refine_ls_weighting_details 'w=1/[\s^2^(Fo^2^)+(0.0414P)^2^+1.1098P] where P=(Fo^2^+2Fc^2^)/3'
_refine_ls_weighting_scheme calc
_refine_ls_wR_factor_gt 0.0774
_refine_ls_wR_factor_ref 0.0830
_reflns_Friedel_coverage 0.000
_reflns_number_gt 9601
_reflns_number_total 11961
_reflns_threshold_expression 'I > 2\s(I)'
_cod_data_source_file c9sc04513a3.cif
_cod_data_source_block MnHSiPh_xylylNC
_cod_database_code 1552513
_shelx_shelxl_version_number 2016/6
_shelx_space_group_comment
;
The symmetry employed for this shelxl refinement is uniquely defined
by the following loop, which should always be used as a source of
symmetry information in preference to the above space-group names.
They are only intended as comments.
;
_shelx_estimated_absorpt_t_max 0.905
_shelx_estimated_absorpt_t_min 0.773
_olex2_refinement_description
;
1. Fixed Uiso
 At 1.2 times of:
  All C(H) groups, All C(H,H) groups
 At 1.5 times of:
  All C(H,H,H) groups
2. Shared sites
{P3, P4A}
{P1, P1A}
3. Restrained distances
 P4-Mn1 \\sim Mn1-P2A
 with sigma of 0.005
 P3A-Mn1 \\sim Mn1-P2
 with sigma of 0.002
4. Uiso/Uaniso restraints and constraints
Uanis(P3A) = Uanis(P2)
Uanis(P4) = Uanis(P2A)
Uanis(C27) = Uanis(C21A)
Uanis(C18A) = Uanis(C16)
Uanis(C16A) = Uanis(C17)
Uanis(C18) = Uanis(C17A)
Uanis(C23) = Uanis(C25A)
Uanis(C19A) = Uanis(C27)
Uanis(C21) = Uanis(C24A)
Uanis(C21) = Uanis(C23A)
Uanis(C20) = Uanis(C22A)
Uanis(C24) = Uanis(C26A)
Uanis(C27A) = Uanis(C22)
Uanis(C26) = Uanis(C20A)
Uanis(P3) = Uanis(P4A)
Uanis(P1) = Uanis(P1A)
5. Same fragment restrains
{P1, P2, C16, C17, C18, C19, C20, C21} sigma for 1-2: 0.002, 1-3: 0.004
as
{P3, P4, C22, C23, C24, C25, C26, C27}
{P1, P2, C16, C17, C18, C19, C20, C21} sigma for 1-2: 0.002, 1-3: 0.004
as
{P1A, P2A, C16A, C17A, C18A, C19A, C20A, C21A}
{P1, P2, C16, C17, C18, C19, C20, C21} sigma for 1-2: 0.002, 1-3: 0.004
as
{P3A, P4A, C22A, C23A, C24A, C25A, C26A, C27A}
6. Others
 Sof(P1A)=Sof(P2A)=Sof(C16A)=Sof(H16D)=Sof(H16E)=Sof(H16F)=Sof(C17A)=Sof(H17D)=
 Sof(H17E)=Sof(H17F)=Sof(C18A)=Sof(H18C)=Sof(H18D)=Sof(C19A)=Sof(H19C)=
 Sof(H19D)=Sof(C20A)=Sof(H20D)=Sof(H20E)=Sof(H20F)=Sof(C21A)=Sof(H21D)=
 Sof(H21E)=Sof(H21F)=Sof(P3A)=Sof(P4A)=Sof(C22A)=Sof(H22D)=Sof(H22E)=Sof(H22F)=
 Sof(C23A)=Sof(H23D)=Sof(H23E)=Sof(H23F)=Sof(C24A)=Sof(H24C)=Sof(H24D)=
 Sof(C25A)=Sof(H25C)=Sof(H25D)=Sof(C26A)=Sof(H26D)=Sof(H26E)=Sof(H26F)=
 Sof(C27A)=Sof(H27D)=Sof(H27E)=Sof(H27F)=1-FVAR(1)
 Sof(P1)=Sof(P2)=Sof(C16)=Sof(H16A)=Sof(H16B)=Sof(H16C)=Sof(C17)=Sof(H17A)=
 Sof(H17B)=Sof(H17C)=Sof(C18)=Sof(H18A)=Sof(H18B)=Sof(C19)=Sof(H19A)=Sof(H19B)=
 Sof(C20)=Sof(H20A)=Sof(H20B)=Sof(H20C)=Sof(C21)=Sof(H21A)=Sof(H21B)=Sof(H21C)=
 Sof(P3)=Sof(P4)=Sof(C22)=Sof(H22A)=Sof(H22B)=Sof(H22C)=Sof(C23)=Sof(H23A)=
 Sof(H23B)=Sof(H23C)=Sof(C24)=Sof(H24A)=Sof(H24B)=Sof(C25)=Sof(H25A)=Sof(H25B)=
 Sof(C26)=Sof(H26A)=Sof(H26B)=Sof(H26C)=Sof(C27)=Sof(H27A)=Sof(H27B)=Sof(H27C)=
 FVAR(1)
7.a Secondary CH2 refined with riding coordinates:
 C18(H18A,H18B), C19(H19A,H19B), C24(H24A,H24B), C25(H25A,H25B), C18A(H18C,
 H18D), C19A(H19C,H19D), C24A(H24C,H24D), C25A(H25C,H25D)
7.b Me refined with riding coordinates:
 C17(H17A,H17B,H17C), C21(H21A,H21B,H21C), C23(H23A,H23B,H23C), C27(H27A,H27B,
 H27C), C16A(H16D,H16E,H16F), C17A(H17D,H17E,H17F), C23A(H23D,H23E,H23F),
 C26A(H26D,H26E,H26F)
7.c Aromatic/amide H refined with riding coordinates:
 C4(H4), C5(H5), C6(H6), C11(H11), C12(H12), C13(H13), C14(H14), C15(H15)
7.d Idealised Me refined as rotating group:
 C8(H8A,H8B,H8C), C9(H9A,H9B,H9C), C16(H16A,H16B,H16C), C20(H20A,H20B,H20C),
 C22(H22A,H22B,H22C), C26(H26A,H26B,H26C), C20A(H20D,H20E,H20F), C21A(H21D,H21E,
 H21F), C22A(H22D,H22E,H22F), C27A(H27D,H27E,H27F)
;
_olex2_submission_special_instructions 'No special instructions were received'

loop_
_space_group_symop_operation_xyz
'x, y, z'
'-x, y+1/2, -z+1/2'
'-x, -y, -z'
'x, -y-1/2, z-1/2'

loop_
_atom_site_label
_atom_site_type_symbol
_atom_site_fract_x
_atom_site_fract_y
_atom_site_fract_z
_atom_site_U_iso_or_equiv
_atom_site_adp_type
_atom_site_occupancy
_atom_site_site_symmetry_order
_atom_site_calc_flag
_atom_site_refinement_flags_posn
_atom_site_refinement_flags_occupancy
_atom_site_disorder_assembly
_atom_site_disorder_group
Mn1 Mn 0.65158(2) 0.37316(2) 0.28786(2) 0.00961(4) Uani 1 1 d D . . .
Si1 Si 0.84091(3) 0.34356(2) 0.25628(2) 0.01407(6) Uani 1 1 d . . . .
N1 N 0.72217(10) 0.52891(5) 0.29099(8) 0.0201(2) Uani 1 1 d . . . .
C1 C 0.69698(10) 0.46651(6) 0.28818(7) 0.01251(19) Uani 1 1 d . . . .
C2 C 0.77629(10) 0.59579(6) 0.29287(8) 0.0151(2) Uani 1 1 d . . . .
C3 C 0.79844(11) 0.63791(6) 0.36993(8) 0.0172(2) Uani 1 1 d . . . .
C4 C 0.85486(11) 0.70468(7) 0.37025(9) 0.0219(2) Uani 1 1 d . . . .
H4 H 0.870552 0.733080 0.420549 0.026 Uiso 1 1 calc R . . .
C5 C 0.88793(12) 0.72949(7) 0.29736(10) 0.0241(3) Uani 1 1 d . . . .
H5 H 0.927427 0.773502 0.299474 0.029 Uiso 1 1 calc R . . .
C6 C 0.86177(11) 0.68830(7) 0.22123(9) 0.0211(2) Uani 1 1 d . . . .
H6 H 0.882933 0.705488 0.172148 0.025 Uiso 1 1 calc R . . .
C7 C 0.80442(11) 0.62167(6) 0.21677(8) 0.0166(2) Uani 1 1 d . . . .
C8 C 0.76131(13) 0.61292(8) 0.44924(9) 0.0244(3) Uani 1 1 d . . . .
H8A H 0.671954 0.605561 0.433025 0.037 Uiso 1 1 calc GR . . .
H8B H 0.784618 0.648327 0.495008 0.037 Uiso 1 1 calc GR . . .
H8C H 0.803618 0.568916 0.470384 0.037 Uiso 1 1 calc GR . . .
C9 C 0.76959(13) 0.57911(7) 0.13269(9) 0.0240(3) Uani 1 1 d . . . .
H9A H 0.815480 0.534983 0.141938 0.036 Uiso 1 1 calc GR . . .
H9B H 0.790069 0.605837 0.086856 0.036 Uiso 1 1 calc GR . . .
H9C H 0.680938 0.569284 0.115503 0.036 Uiso 1 1 calc GR . . .
C10 C 0.94406(11) 0.41184(6) 0.21896(8) 0.0161(2) Uani 1 1 d . . . .
C11 C 1.00259(11) 0.46953(7) 0.27206(9) 0.0191(2) Uani 1 1 d . . . .
H11 H 0.990384 0.475442 0.327467 0.023 Uiso 1 1 calc R . . .
C12 C 1.07845(12) 0.51815(7) 0.24410(10) 0.0234(3) Uani 1 1 d . . . .
H12 H 1.115451 0.555933 0.280549 0.028 Uiso 1 1 calc R . . .
C13 C 1.09872(13) 0.51007(7) 0.16159(10) 0.0257(3) Uani 1 1 d . . . .
H13 H 1.149099 0.542389 0.142699 0.031 Uiso 1 1 calc R . . .
C14 C 1.04310(13) 0.45336(7) 0.10774(9) 0.0243(3) Uani 1 1 d . . . .
H14 H 1.056726 0.447404 0.052768 0.029 Uiso 1 1 calc R . . .
C15 C 0.96670(12) 0.40530(7) 0.13619(9) 0.0192(2) Uani 1 1 d . . . .
H15 H 0.929671 0.367804 0.099218 0.023 Uiso 1 1 calc R . . .
P1 P 0.54448(3) 0.38151(2) 0.14516(2) 0.01508(6) Uani 0.9510(8) 1 d D P A 1
P2 P 0.60851(3) 0.25385(2) 0.26686(2) 0.01429(7) Uani 0.9510(8) 1 d D P A 1
C16 C 0.42450(13) 0.45149(7) 0.10744(9) 0.0236(3) Uani 0.9510(8) 1 d D P A 1
H16A H 0.361344 0.446493 0.137679 0.035 Uiso 0.9510(8) 1 calc GR P A 1
H16B H 0.386204 0.446916 0.044886 0.035 Uiso 0.9510(8) 1 calc GR P A 1
H16C H 0.463391 0.497557 0.120083 0.035 Uiso 0.9510(8) 1 calc GR P A 1
C17 C 0.62623(13) 0.39269(7) 0.05979(8) 0.0211(3) Uani 0.9510(8) 1 d D P A 1
H17A H 0.694144 0.359054 0.069861 0.032 Uiso 0.9510(8) 1 calc R P A 1
H17B H 0.568124 0.384534 0.002480 0.032 Uiso 0.9510(8) 1 calc R P A 1
H17C H 0.659034 0.440307 0.062536 0.032 Uiso 0.9510(8) 1 calc R P A 1
C18 C 0.45380(12) 0.29915(6) 0.10537(8) 0.0211(3) Uani 0.9510(8) 1 d D P A 1
H18A H 0.377501 0.298256 0.123586 0.025 Uiso 0.9510(8) 1 calc R P A 1
H18B H 0.430912 0.296509 0.041360 0.025 Uiso 0.9510(8) 1 calc R P A 1
C19 C 0.53981(12) 0.23670(6) 0.14682(8) 0.0214(3) Uani 0.9510(8) 1 d D P A 1
H19A H 0.606463 0.231820 0.118786 0.026 Uiso 0.9510(8) 1 calc R P A 1
H19B H 0.491854 0.192663 0.138042 0.026 Uiso 0.9510(8) 1 calc R P A 1
C20 C 0.49174(12) 0.20711(7) 0.31017(9) 0.0211(3) Uani 0.9510(8) 1 d D P A 1
H20A H 0.505893 0.219054 0.371379 0.032 Uiso 0.9510(8) 1 calc GR P A 1
H20B H 0.500350 0.156502 0.304451 0.032 Uiso 0.9510(8) 1 calc GR P A 1
H20C H 0.408435 0.221528 0.277152 0.032 Uiso 0.9510(8) 1 calc GR P A 1
C21 C 0.72917(12) 0.18283(6) 0.29340(10) 0.0234(3) Uani 0.9510(8) 1 d D P A 1
H21A H 0.800732 0.197537 0.275182 0.035 Uiso 0.9510(8) 1 calc R P A 1
H21B H 0.754668 0.174227 0.355983 0.035 Uiso 0.9510(8) 1 calc R P A 1
H21C H 0.694783 0.139838 0.262817 0.035 Uiso 0.9510(8) 1 calc R P A 1
P3 P 0.75654(3) 0.36613(2) 0.43122(2) 0.01309(6) Uani 0.9510(8) 1 d D P A 1
P4 P 0.48605(3) 0.40370(2) 0.33564(3) 0.01311(7) Uani 0.9510(8) 1 d D P A 1
C22 C 0.90558(11) 0.41427(7) 0.47620(10) 0.0199(3) Uani 0.9510(8) 1 d D P A 1
H22A H 0.970297 0.391799 0.456353 0.030 Uiso 0.9510(8) 1 calc GR P A 1
H22B H 0.928649 0.413306 0.539639 0.030 Uiso 0.9510(8) 1 calc GR P A 1
H22C H 0.895671 0.462860 0.456118 0.030 Uiso 0.9510(8) 1 calc GR P A 1
C23 C 0.80175(13) 0.28051(6) 0.48865(9) 0.0225(3) Uani 0.9510(8) 1 d D P A 1
H23A H 0.731967 0.248052 0.471918 0.034 Uiso 0.9510(8) 1 calc R P A 1
H23B H 0.871847 0.260705 0.472577 0.034 Uiso 0.9510(8) 1 calc R P A 1
H23C H 0.825015 0.288115 0.551401 0.034 Uiso 0.9510(8) 1 calc R P A 1
C24 C 0.66248(11) 0.40592(7) 0.49953(8) 0.0187(2) Uani 0.9510(8) 1 d D P A 1
H24A H 0.689673 0.386548 0.558984 0.022 Uiso 0.9510(8) 1 calc R P A 1
H24B H 0.674396 0.457227 0.503150 0.022 Uiso 0.9510(8) 1 calc R P A 1
C25 C 0.52373(11) 0.38841(7) 0.45655(7) 0.0203(2) Uani 0.9510(8) 1 d D P A 1
H25A H 0.471318 0.418569 0.481249 0.024 Uiso 0.9510(8) 1 calc R P A 1
H25B H 0.507366 0.339036 0.468018 0.024 Uiso 0.9510(8) 1 calc R P A 1
C26 C 0.44418(14) 0.49922(6) 0.33000(10) 0.0201(3) Uani 0.9510(8) 1 d D P A 1
H26A H 0.516104 0.526595 0.361829 0.030 Uiso 0.9510(8) 1 calc GR P A 1
H26B H 0.376811 0.506485 0.355899 0.030 Uiso 0.9510(8) 1 calc GR P A 1
H26C H 0.417824 0.514277 0.269326 0.030 Uiso 0.9510(8) 1 calc GR P A 1
C27 C 0.32462(11) 0.36751(7) 0.30073(9) 0.0215(3) Uani 0.9510(8) 1 d D P A 1
H27A H 0.327961 0.316336 0.299760 0.032 Uiso 0.9510(8) 1 calc R P A 1
H27B H 0.280282 0.382538 0.341596 0.032 Uiso 0.9510(8) 1 calc R P A 1
H27C H 0.281625 0.384829 0.242653 0.032 Uiso 0.9510(8) 1 calc R P A 1
P1A P 0.54448(3) 0.38151(2) 0.14516(2) 0.01508(6) Uani 0.0490(8) 1 d D P A -1
P2A P 0.4624(4) 0.3948(4) 0.3093(3) 0.01311(7) Uani 0.0490(8) 1 d D P A -1
C16A C 0.5860(10) 0.4238(9) 0.0523(8) 0.0211(3) Uani 0.0490(8) 1 d D P A -1
H16D H 0.608062 0.472800 0.066370 0.032 Uiso 0.0490(8) 1 calc R P A -1
H16E H 0.656290 0.399209 0.041873 0.032 Uiso 0.0490(8) 1 calc R P A -1
H16F H 0.515402 0.421407 0.000170 0.032 Uiso 0.0490(8) 1 calc R P A -1
C17A C 0.5086(15) 0.2914(4) 0.0979(12) 0.0211(3) Uani 0.0490(8) 1 d D P A -1
H17D H 0.484266 0.261280 0.139315 0.032 Uiso 0.0490(8) 1 calc R P A -1
H17E H 0.440912 0.294110 0.044010 0.032 Uiso 0.0490(8) 1 calc R P A -1
H17F H 0.581800 0.271912 0.085713 0.032 Uiso 0.0490(8) 1 calc R P A -1
C18A C 0.3827(6) 0.4162(8) 0.1288(4) 0.0236(3) Uani 0.0490(8) 1 d D P A -1
H18C H 0.383497 0.467935 0.130744 0.028 Uiso 0.0490(8) 1 calc R P A -1
H18D H 0.328226 0.401122 0.071836 0.028 Uiso 0.0490(8) 1 calc R P A -1
C19A C 0.3355(4) 0.3860(9) 0.2035(4) 0.0215(3) Uani 0.0490(8) 1 d D P A -1
H19C H 0.312822 0.336201 0.192138 0.026 Uiso 0.0490(8) 1 calc R P A -1
H19D H 0.261434 0.411997 0.206874 0.026 Uiso 0.0490(8) 1 calc R P A -1
C20A C 0.437(2) 0.4881(5) 0.3380(12) 0.0201(3) Uani 0.0490(8) 1 d D P A -1
H20D H 0.480625 0.496421 0.399200 0.030 Uiso 0.0490(8) 1 calc GR P A -1
H20E H 0.349020 0.496610 0.327657 0.030 Uiso 0.0490(8) 1 calc GR P A -1
H20F H 0.469546 0.519854 0.301960 0.030 Uiso 0.0490(8) 1 calc GR P A -1
C21A C 0.3840(13) 0.3517(11) 0.3844(6) 0.0215(3) Uani 0.0490(8) 1 d D P A -1
H21D H 0.446366 0.334800 0.436110 0.032 Uiso 0.0490(8) 1 calc GR P A -1
H21E H 0.334271 0.312291 0.354630 0.032 Uiso 0.0490(8) 1 calc GR P A -1
H21F H 0.330530 0.385724 0.401353 0.032 Uiso 0.0490(8) 1 calc GR P A -1
P3A P 0.6403(6) 0.25116(10) 0.3019(3) 0.01429(7) Uani 0.0490(8) 1 d D P A -1
P4A P 0.75654(3) 0.36613(2) 0.43122(2) 0.01309(6) Uani 0.0490(8) 1 d D P A -1
C22A C 0.4806(8) 0.2134(10) 0.2740(10) 0.0211(3) Uani 0.0490(8) 1 d D P A -1
H22D H 0.435021 0.234834 0.310597 0.032 Uiso 0.0490(8) 1 calc GR P A -1
H22E H 0.485772 0.162767 0.283817 0.032 Uiso 0.0490(8) 1 calc GR P A -1
H22F H 0.437819 0.222803 0.212958 0.032 Uiso 0.0490(8) 1 calc GR P A -1
C23A C 0.7128(17) 0.1841(8) 0.2467(8) 0.0234(3) Uani 0.0490(8) 1 d D P A -1
H23D H 0.799570 0.196131 0.255032 0.035 Uiso 0.0490(8) 1 calc R P A -1
H23E H 0.707537 0.137931 0.271701 0.035 Uiso 0.0490(8) 1 calc R P A -1
H23F H 0.669233 0.183335 0.184648 0.035 Uiso 0.0490(8) 1 calc R P A -1
C24A C 0.7037(14) 0.2220(3) 0.4187(3) 0.0234(3) Uani 0.0490(8) 1 d D P A -1
H24C H 0.637892 0.222855 0.447896 0.028 Uiso 0.0490(8) 1 calc R P A -1
H24D H 0.736203 0.173749 0.421293 0.028 Uiso 0.0490(8) 1 calc R P A -1
C25A C 0.8093(11) 0.27368(15) 0.4643(6) 0.0225(3) Uani 0.0490(8) 1 d D P A -1
H25C H 0.884454 0.262987 0.447132 0.027 Uiso 0.0490(8) 1 calc R P A -1
H25D H 0.829131 0.268701 0.528018 0.027 Uiso 0.0490(8) 1 calc R P A -1
C26A C 0.704(2) 0.3937(9) 0.5273(9) 0.0187(2) Uani 0.0490(8) 1 d D P A -1
H26D H 0.622532 0.374172 0.521898 0.028 Uiso 0.0490(8) 1 calc R P A -1
H26E H 0.762965 0.376447 0.580663 0.028 Uiso 0.0490(8) 1 calc R P A -1
H26F H 0.700480 0.444838 0.529257 0.028 Uiso 0.0490(8) 1 calc R P A -1
C27A C 0.9104(6) 0.4119(6) 0.4639(16) 0.0199(3) Uani 0.0490(8) 1 d D P A -1
H27D H 0.947731 0.409541 0.416211 0.030 Uiso 0.0490(8) 1 calc GR P A -1
H27E H 0.964671 0.389064 0.515207 0.030 Uiso 0.0490(8) 1 calc GR P A -1
H27F H 0.898650 0.460953 0.477249 0.030 Uiso 0.0490(8) 1 calc GR P A -1
H1A H 0.9358(15) 0.3090(9) 0.3268(11) 0.023(4) Uiso 1 1 d . . . .
H1B H 0.8292(15) 0.2907(9) 0.1854(11) 0.023(4) Uiso 1 1 d . . . .

loop_
_atom_site_aniso_label
_atom_site_aniso_U_11
_atom_site_aniso_U_22
_atom_site_aniso_U_33
_atom_site_aniso_U_23
_atom_site_aniso_U_13
_atom_site_aniso_U_12
Mn1 0.00994(7) 0.00851(7) 0.00983(7) -0.00022(5) 0.00199(5) -0.00027(5)
Si1 0.01353(13) 0.01103(13) 0.01888(15) -0.00076(11) 0.00663(11) 0.00046(10)
N1 0.0181(5) 0.0130(4) 0.0298(6) 0.0009(4) 0.0077(4) -0.0011(4)
C1 0.0115(4) 0.0133(5) 0.0125(5) 0.0007(4) 0.0032(4) 0.0014(3)
C2 0.0112(4) 0.0094(4) 0.0236(6) 0.0014(4) 0.0033(4) 0.0006(3)
C3 0.0116(5) 0.0164(5) 0.0225(6) 0.0000(4) 0.0030(4) 0.0018(4)
C4 0.0153(5) 0.0170(5) 0.0305(7) -0.0065(5) 0.0017(5) -0.0003(4)
C5 0.0169(5) 0.0132(5) 0.0408(8) 0.0004(5) 0.0060(5) -0.0029(4)
C6 0.0169(5) 0.0155(5) 0.0315(7) 0.0059(5) 0.0081(5) -0.0002(4)
C7 0.0129(5) 0.0140(5) 0.0222(6) 0.0019(4) 0.0038(4) 0.0023(4)
C8 0.0210(6) 0.0286(7) 0.0244(6) -0.0001(5) 0.0076(5) 0.0015(5)
C9 0.0231(6) 0.0246(6) 0.0229(6) -0.0008(5) 0.0046(5) 0.0025(5)
C10 0.0136(5) 0.0135(5) 0.0224(6) 0.0008(4) 0.0070(4) 0.0015(4)
C11 0.0154(5) 0.0177(5) 0.0251(6) 0.0000(4) 0.0073(4) 0.0003(4)
C12 0.0172(5) 0.0178(5) 0.0351(7) 0.0003(5) 0.0072(5) -0.0027(4)
C13 0.0208(6) 0.0221(6) 0.0370(8) 0.0080(5) 0.0129(5) -0.0016(5)
C14 0.0248(6) 0.0246(6) 0.0274(7) 0.0065(5) 0.0135(5) 0.0027(5)
C15 0.0197(5) 0.0166(5) 0.0231(6) 0.0014(4) 0.0090(5) 0.0020(4)
P1 0.01615(13) 0.01654(13) 0.01081(13) -0.00062(10) 0.00111(10) -0.00063(10)
P2 0.01457(15) 0.00990(12) 0.01772(17) -0.00125(11) 0.00356(12) -0.00138(10)
C16 0.0248(6) 0.0256(7) 0.0166(6) 0.0020(5) -0.0003(5) 0.0067(5)
C17 0.0265(7) 0.0240(6) 0.0125(5) 0.0006(5) 0.0050(5) -0.0022(5)
C18 0.0205(6) 0.0224(6) 0.0171(6) -0.0031(5) 0.0004(5) -0.0055(5)
C19 0.0277(7) 0.0154(5) 0.0207(6) -0.0074(5) 0.0062(5) -0.0054(5)
C20 0.0211(6) 0.0156(5) 0.0270(7) 0.0035(5) 0.0078(5) -0.0048(4)
C21 0.0212(6) 0.0111(5) 0.0367(8) -0.0002(5) 0.0063(6) 0.0013(4)
P3 0.01319(12) 0.01344(12) 0.01117(12) 0.00134(10) 0.00116(10) -0.00063(9)
P4 0.01081(13) 0.01344(14) 0.01499(16) -0.00139(12) 0.00358(11) -0.00046(10)
C22 0.0164(5) 0.0228(6) 0.0165(6) -0.0003(5) -0.0015(4) -0.0031(4)
C23 0.0269(6) 0.0190(6) 0.0181(6) 0.0071(5) 0.0008(5) 0.0005(5)
C24 0.0203(6) 0.0247(6) 0.0111(5) -0.0004(5) 0.0045(4) -0.0001(5)
C25 0.0193(6) 0.0277(7) 0.0163(6) 0.0003(5) 0.0089(5) -0.0015(5)
C26 0.0188(6) 0.0162(6) 0.0272(7) -0.0029(5) 0.0095(5) 0.0029(5)
C27 0.0126(5) 0.0226(6) 0.0288(7) -0.0031(5) 0.0051(5) -0.0023(4)
P1A 0.01615(13) 0.01654(13) 0.01081(13) -0.00062(10) 0.00111(10) -0.00063(10)
P2A 0.01081(13) 0.01344(14) 0.01499(16) -0.00139(12) 0.00358(11) -0.00046(10)
C16A 0.0265(7) 0.0240(6) 0.0125(5) 0.0006(5) 0.0050(5) -0.0022(5)
C17A 0.0205(6) 0.0224(6) 0.0171(6) -0.0031(5) 0.0004(5) -0.0055(5)
C18A 0.0248(6) 0.0256(7) 0.0166(6) 0.0020(5) -0.0003(5) 0.0067(5)
C19A 0.0126(5) 0.0226(6) 0.0288(7) -0.0031(5) 0.0051(5) -0.0023(4)
C20A 0.0188(6) 0.0162(6) 0.0272(7) -0.0029(5) 0.0095(5) 0.0029(5)
C21A 0.0126(5) 0.0226(6) 0.0288(7) -0.0031(5) 0.0051(5) -0.0023(4)
P3A 0.01457(15) 0.00990(12) 0.01772(17) -0.00125(11) 0.00356(12) -0.00138(10)
P4A 0.01319(12) 0.01344(12) 0.01117(12) 0.00134(10) 0.00116(10) -0.00063(9)
C22A 0.0211(6) 0.0156(5) 0.0270(7) 0.0035(5) 0.0078(5) -0.0048(4)
C23A 0.0212(6) 0.0111(5) 0.0367(8) -0.0002(5) 0.0063(6) 0.0013(4)
C24A 0.0212(6) 0.0111(5) 0.0367(8) -0.0002(5) 0.0063(6) 0.0013(4)
C25A 0.0269(6) 0.0190(6) 0.0181(6) 0.0071(5) 0.0008(5) 0.0005(5)
C26A 0.0203(6) 0.0247(6) 0.0111(5) -0.0004(5) 0.0045(4) -0.0001(5)
C27A 0.0164(5) 0.0228(6) 0.0165(6) -0.0003(5) -0.0015(4) -0.0031(4)

loop_
_atom_type_symbol
_atom_type_description
_atom_type_scat_dispersion_real
_atom_type_scat_dispersion_imag
_atom_type_scat_source
C C 0.0033 0.0016 'International Tables Vol C Tables 4.2.6.8 and 6.1.1.4'
H H 0.0000 0.0000 'International Tables Vol C Tables 4.2.6.8 and 6.1.1.4'
Mn Mn 0.3368 0.7283 'International Tables Vol C Tables 4.2.6.8 and 6.1.1.4'
N N 0.0061 0.0033 'International Tables Vol C Tables 4.2.6.8 and 6.1.1.4'
P P 0.1023 0.0942 'International Tables Vol C Tables 4.2.6.8 and 6.1.1.4'
Si Si 0.0817 0.0704 'International Tables Vol C Tables 4.2.6.8 and 6.1.1.4'

loop_
_geom_angle_atom_site_label_1
_geom_angle_atom_site_label_2
_geom_angle_atom_site_label_3
_geom_angle
C1 Mn1 Si1 87.92(3)
C1 Mn1 P1 90.10(4)
C1 Mn1 P2 169.96(4)
C1 Mn1 P3 89.47(4)
C1 Mn1 P4 90.39(3)
C1 Mn1 P1A 90.10(4)
C1 Mn1 P2A 95.5(2)
C1 Mn1 P3A 167.47(15)
C1 Mn1 P4A 89.47(4)
P1 Mn1 Si1 92.879(13)
P1 Mn1 P2 83.915(13)
P1 Mn1 P3 179.031(14)
P1 Mn1 P4 94.155(14)
P1 Mn1 P2A 83.77(12)
P1 Mn1 P3A 98.00(10)
P1 Mn1 P4A 179.031(14)
P2 Mn1 Si1 84.341(12)
P2 Mn1 P3A 14.16(10)
P3 Mn1 Si1 87.976(12)
P3 Mn1 P2 96.627(13)
P3 Mn1 P4 84.978(13)
P3 Mn1 P2A 95.40(12)
P3 Mn1 P3A 82.56(10)
P4 Mn1 Si1 172.770(15)
P4 Mn1 P2 98.062(13)
P4 Mn1 P2A 11.57(13)
P4 Mn1 P3A 98.49(17)
P1A Mn1 Si1 92.879(13)
P1A Mn1 P1 0.0
P1A Mn1 P2 83.915(13)
P1A Mn1 P3 179.031(14)
P1A Mn1 P4 94.155(14)
P1A Mn1 P2A 83.77(12)
P1A Mn1 P3A 98.00(10)
P1A Mn1 P4A 179.031(14)
P2A Mn1 Si1 175.20(16)
P2A Mn1 P2 91.9(2)
P2A Mn1 P3A 94.9(3)
P3A Mn1 Si1 82.16(17)
P4A Mn1 Si1 87.976(12)
P4A Mn1 P2 96.627(13)
P4A Mn1 P3 0.0
P4A Mn1 P4 84.978(13)
P4A Mn1 P2A 95.40(12)
P4A Mn1 P3A 82.56(10)
Mn1 Si1 H1A 115.9(6)
Mn1 Si1 H1B 115.5(6)
C10 Si1 Mn1 123.65(4)
C10 Si1 H1A 99.7(6)
C10 Si1 H1B 98.3(6)
H1A Si1 H1B 99.7(9)
C1 N1 C2 167.54(12)
N1 C1 Mn1 176.32(10)
N1 C2 C3 119.37(11)
N1 C2 C7 119.55(11)
C3 C2 C7 121.04(10)
C2 C3 C8 121.57(11)
C4 C3 C2 118.02(12)
C4 C3 C8 120.41(12)
C3 C4 H4 119.2
C5 C4 C3 121.53(12)
C5 C4 H4 119.2
C4 C5 H5 120.2
C4 C5 C6 119.60(12)
C6 C5 H5 120.2
C5 C6 H6 119.3
C5 C6 C7 121.36(12)
C7 C6 H6 119.3
C2 C7 C9 120.45(11)
C6 C7 C2 118.33(11)
C6 C7 C9 121.19(12)
C3 C8 H8A 109.5
C3 C8 H8B 109.5
C3 C8 H8C 109.5
H8A C8 H8B 109.5
H8A C8 H8C 109.5
H8B C8 H8C 109.5
C7 C9 H9A 109.5
C7 C9 H9B 109.5
C7 C9 H9C 109.5
H9A C9 H9B 109.5
H9A C9 H9C 109.5
H9B C9 H9C 109.5
C11 C10 Si1 122.88(9)
C15 C10 Si1 120.65(9)
C15 C10 C11 116.46(11)
C10 C11 H11 119.0
C12 C11 C10 121.99(12)
C12 C11 H11 119.0
C11 C12 H12 120.0
C13 C12 C11 120.00(12)
C13 C12 H12 120.0
C12 C13 H13 120.2
C14 C13 C12 119.51(12)
C14 C13 H13 120.2
C13 C14 H14 120.0
C13 C14 C15 119.99(13)
C15 C14 H14 120.0
C10 C15 H15 119.0
C14 C15 C10 122.05(12)
C14 C15 H15 119.0
C16 P1 Mn1 120.12(5)
C16 P1 C17 98.36(6)
C16 P1 C18 102.27(6)
C16 P1 C17A 118.0(5)
C16 P1 C18A 29.0(4)
C17 P1 Mn1 121.10(5)
C17 P1 C18 100.42(6)
C17 P1 C17A 84.4(6)
C17 P1 C18A 121.3(2)
C18 P1 Mn1 111.33(4)
C18 P1 C18A 80.5(5)
C16A P1 Mn1 130.8(5)
C16A P1 C16 76.1(3)
C16A P1 C17 22.6(4)
C16A P1 C18 109.0(6)
C16A P1 C17A 98.41(19)
C16A P1 C18A 101.1(2)
C17A P1 Mn1 109.6(6)
C17A P1 C18 20.8(5)
C17A P1 C18A 100.20(19)
C18A P1 Mn1 112.2(2)
C19 P2 Mn1 108.91(4)
C20 P2 Mn1 123.20(5)
C20 P2 C19 99.82(6)
C21 P2 Mn1 124.25(5)
C21 P2 C19 99.44(6)
C21 P2 C20 96.56(6)
P3A P2 Mn1 84.27(18)
P3A P2 C19 160.0(5)
P3A P2 C20 84.4(6)
P3A P2 C21 60.5(5)
P3A P2 C22A 101.5(8)
P3A P2 C23A 81.9(7)
C22A P2 Mn1 126.1(7)
C22A P2 C19 83.2(5)
C22A P2 C20 17.2(5)
C22A P2 C21 103.6(7)
C22A P2 C23A 106.5(3)
C23A P2 Mn1 127.2(6)
C23A P2 C19 78.1(4)
C23A P2 C20 105.7(6)
C23A P2 C21 22.1(4)
P1 C16 H16A 109.5
P1 C16 H16B 109.5
P1 C16 H16C 109.5
P1 C16 P1A 0.0
H16A C16 H16B 109.5
H16A C16 H16C 109.5
H16B C16 H16C 109.5
P1A C16 H16A 109.5
P1A C16 H16B 109.5
P1A C16 H16C 109.5
C18A C16 P1 76.4(3)
C18A C16 H16A 40.0
C18A C16 H16B 101.1
C18A C16 H16C 144.0
C18A C16 P1A 76.4(3)
P1 C17 H17A 109.5
P1 C17 H17B 109.5
P1 C17 H17C 109.5
P1 C17 P1A 0.0
H17A C17 H17B 109.5
H17A C17 H17C 109.5
H17B C17 H17C 109.5
P1A C17 H17A 109.5
P1A C17 H17B 109.5
P1A C17 H17C 109.5
C16A C17 P1 78.5(3)
C16A C17 H17A 167.1
C16A C17 H17B 76.0
C16A C17 H17C 57.7
C16A C17 P1A 78.5(3)
P1 C18 H18A 110.5
P1 C18 H18B 110.5
P1 C18 P1A 0.0
H18A C18 H18B 108.7
C19 C18 P1 106.33(8)
C19 C18 H18A 110.5
C19 C18 H18B 110.5
C19 C18 P1A 106.33(8)
P1A C18 H18A 110.5
P1A C18 H18B 110.5
C17A C18 P1 78.9(3)
C17A C18 H18A 165.0
C17A C18 H18B 77.4
C17A C18 C19 54.8(15)
C17A C18 P1A 78.9(3)
P2 C19 H19A 109.9
P2 C19 H19B 109.9
C18 C19 P2 109.00(8)
C18 C19 H19A 109.9
C18 C19 H19B 109.9
H19A C19 H19B 108.3
C17A C19 P2 116.2(5)
C17A C19 C18 25.4(8)
C17A C19 H19A 84.8
C17A C19 H19B 123.9
P2 C20 H20A 109.5
P2 C20 H20B 109.5
P2 C20 H20C 109.5
P2 C20 P3A 17.43(12)
H20A C20 H20B 109.5
H20A C20 H20C 109.5
H20B C20 H20C 109.5
P3A C20 H20A 94.3
P3A C20 H20B 108.3
P3A C20 H20C 124.4
C22A C20 P2 59.7(6)
C22A C20 H20A 154.3
C22A C20 H20B 96.3
C22A C20 H20C 59.6
C22A C20 P3A 77.1(6)
P2 C21 H21A 109.5
P2 C21 H21B 109.5
P2 C21 H21C 109.5
H21A C21 H21B 109.5
H21A C21 H21C 109.5
H21B C21 H21C 109.5
P3A C21 P2 17.44(14)
P3A C21 H21A 111.6
P3A C21 H21B 93.0
P3A C21 H21C 122.2
C23A C21 P2 77.8(7)
C23A C21 H21A 70.3
C23A C21 H21B 171.9
C23A C21 H21C 63.8
C23A C21 P3A 94.6(7)
C22 P3 Mn1 120.76(5)
C22 P3 C23 98.66(6)
C22 P3 C24 99.93(6)
C22 P3 C25A 100.0(3)
C22 P3 C26A 90.3(8)
C22 P3 C27A 6.8(8)
C23 P3 Mn1 122.67(5)
C23 P3 C24 100.51(6)
C23 P3 C25A 13.5(4)
C23 P3 C26A 86.8(5)
C23 P3 C27A 99.7(4)
C24 P3 Mn1 110.42(4)
C25A P3 Mn1 111.8(2)
C25A P3 C24 113.3(5)
C26A P3 Mn1 128.4(7)
C26A P3 C24 18.2(6)
C26A P3 C25A 100.2(2)
C27A P3 Mn1 115.2(7)
C27A P3 C24 106.3(7)
C27A P3 C25A 99.4(2)
C27A P3 C26A 97.14(19)
Mn1 P4 C19A 96.26(14)
C25 P4 Mn1 110.02(4)
C25 P4 C19A 143.5(2)
C26 P4 Mn1 116.67(5)
C26 P4 C25 100.27(7)
C26 P4 C19A 89.4(4)
C27 P4 Mn1 128.47(5)
C27 P4 C25 99.31(6)
C27 P4 C26 97.63(6)
C27 P4 C19A 44.29(18)
C20A P4 Mn1 123.1(8)
C20A P4 C25 95.8(7)
C20A P4 C26 6.6(9)
C20A P4 C27 93.6(8)
C20A P4 C19A 90.1(4)
C20A P4 C21A 104.6(3)
C21A P4 Mn1 132.2(7)
C21A P4 C25 57.7(4)
C21A P4 C26 111.1(8)
C21A P4 C27 42.4(4)
C21A P4 C19A 85.9(3)
P3 C22 H22A 109.5
P3 C22 H22B 109.5
P3 C22 H22C 109.5
H22A C22 H22B 109.5
H22A C22 H22C 109.5
H22B C22 H22C 109.5
P4A C22 P3 0.0
P4A C22 H22A 109.5
P4A C22 H22B 109.5
P4A C22 H22C 109.5
P3 C23 H23A 109.5
P3 C23 H23B 109.5
P3 C23 H23C 109.5
P3 C23 P4A 0.0
H23A C23 H23B 109.5
H23A C23 H23C 109.5
H23B C23 H23C 109.5
P4A C23 H23A 109.5
P4A C23 H23B 109.5
P4A C23 H23C 109.5
C24A C23 P3 102.1(2)
C24A C23 H23A 26.1
C24A C23 H23B 89.7
C24A C23 H23C 134.0
C24A C23 P4A 102.1(2)
P3 C24 H24A 110.0
P3 C24 H24B 110.0
P3 C24 P4A 0.0
H24A C24 H24B 108.4
C25 C24 P3 108.58(8)
C25 C24 H24A 110.0
C25 C24 H24B 110.0
C25 C24 P4A 108.58(8)
P4A C24 H24A 110.0
P4A C24 H24B 110.0
C26A C24 P3 79.7(3)
C26A C24 H24A 34.0
C26A C24 H24B 106.1
C26A C24 C25 137(2)
C26A C24 P4A 79.7(3)
P4 C25 H25A 109.9
P4 C25 H25B 109.9
P4 C25 P2A 7.28(18)
P4 C25 C26A 117.4(2)
C24 C25 P4 108.83(8)
C24 C25 H25A 109.9
C24 C25 H25B 109.9
C24 C25 P2A 114.64(15)
C24 C25 C21A 161.6(6)
C24 C25 C26A 11.6(5)
H25A C25 H25B 108.3
P2A C25 H25A 110.5
P2A C25 H25B 103.2
C21A C25 P4 60.24(16)
C21A C25 H25A 88.3
C21A C25 H25B 64.9
C21A C25 P2A 53.43(17)
C21A C25 C26A 158.1(8)
C26A C25 H25A 111.6
C26A C25 H25B 98.9
C26A C25 P2A 122.4(2)
P4 C26 H26A 109.5
P4 C26 H26B 109.5
P4 C26 H26C 109.5
P4 C26 P2A 12.73(14)
H26A C26 H26B 109.5
H26A C26 H26C 109.5
H26B C26 H26C 109.5
P2A C26 H26A 120.0
P2A C26 H26B 109.6
P2A C26 H26C 98.1
P4 C27 H27A 109.5
P4 C27 H27B 109.5
P4 C27 H27C 109.5
H27A C27 H27B 109.5
H27A C27 H27C 109.5
H27B C27 H27C 109.5
P2A C27 P4 12.44(14)
P2A C27 H27A 106.5
P2A C27 H27B 121.2
P2A C27 H27C 100.0
P2A C27 C19A 71.07(19)
C19A C27 P4 82.7(2)
C19A C27 H27A 100.7
C19A C27 H27B 140.5
C19A C27 H27C 34.0
C21A C27 P4 67.9(4)
C21A C27 H27A 77.5
C21A C27 H27B 66.4
C21A C27 H27C 173.0
C21A C27 P2A 78.3(4)
C21A C27 C19A 147.5(6)
C16 P1A Mn1 120.12(5)
C16 P1A C17 98.36(6)
C16 P1A C18 102.27(6)
C16 P1A C17A 118.0(5)
C16 P1A C18A 29.0(4)
C17 P1A Mn1 121.10(5)
C17 P1A C18 100.42(6)
C17 P1A C17A 84.4(6)
C17 P1A C18A 121.3(2)
C18 P1A Mn1 111.33(4)
C18 P1A C18A 80.5(5)
C16A P1A Mn1 130.8(5)
C16A P1A C16 76.1(3)
C16A P1A C17 22.6(4)
C16A P1A C18 109.0(6)
C16A P1A C17A 98.41(19)
C16A P1A C18A 101.1(2)
C17A P1A Mn1 109.6(6)
C17A P1A C18 20.8(5)
C17A P1A C18A 100.20(19)
C18A P1A Mn1 112.2(2)
C25 P2A Mn1 97.4(2)
C26 P2A Mn1 110.0(3)
C26 P2A C25 84.1(2)
C27 P2A Mn1 147.9(4)
C27 P2A C25 93.95(19)
C27 P2A C26 100.9(3)
C27 P2A C19A 55.3(3)
C27 P2A C20A 96.7(7)
C27 P2A C21A 44.8(4)
C19A P2A Mn1 110.2(2)
C19A P2A C25 149.1(3)
C19A P2A C26 98.5(6)
C20A P2A Mn1 114.7(8)
C20A P2A C25 79.5(6)
C20A P2A C26 6.4(8)
C20A P2A C19A 100.1(2)
C21A P2A Mn1 130.5(7)
C21A P2A C25 50.6(4)
C21A P2A C26 103.5(8)
C21A P2A C19A 99.42(19)
C21A P2A C20A 97.16(19)
P1 C16A H16D 109.5
P1 C16A H16E 109.5
P1 C16A H16F 109.5
C17 C16A P1 78.9(3)
C17 C16A P1A 78.9(3)
C17 C16A H16D 129.0
C17 C16A H16E 31.5
C17 C16A H16F 114.6
P1A C16A P1 0.0
P1A C16A H16D 109.5
P1A C16A H16E 109.5
P1A C16A H16F 109.5
H16D C16A H16E 109.5
H16D C16A H16F 109.5
H16E C16A H16F 109.5
P1 C17A H17D 109.5
P1 C17A H17E 109.5
P1 C17A H17F 109.5
C18 C17A P1 80.3(3)
C18 C17A C19 99.8(19)
C18 C17A P1A 80.3(3)
C18 C17A H17D 63.8
C18 C17A H17E 68.1
C18 C17A H17F 170.0
C19 C17A P1 120.3(10)
C19 C17A P1A 120.3(10)
C19 C17A H17D 36.1
C19 C17A H17E 126.0
C19 C17A H17F 73.5
P1A C17A P1 0.0
P1A C17A H17D 109.5
P1A C17A H17E 109.5
P1A C17A H17F 109.5
H17D C17A H17E 109.5
H17D C17A H17F 109.5
H17E C17A H17F 109.5
P1 C18A P1A 0.0
P1 C18A H18C 110.3
P1 C18A H18D 110.3
C16 C18A P1 74.6(2)
C16 C18A P1A 74.6(2)
C16 C18A H18C 45.3
C16 C18A H18D 96.5
C16 C18A C19A 149.8(10)
P1A C18A H18C 110.3
P1A C18A H18D 110.3
H18C C18A H18D 108.5
C19A C18A P1 107.2(2)
C19A C18A P1A 107.2(2)
C19A C18A H18C 110.3
C19A C18A H18D 110.3
P4 C19A H19C 113.0
P4 C19A H19D 106.5
C27 C19A P4 53.04(16)
C27 C19A P2A 53.7(2)
C27 C19A H19C 83.3
C27 C19A H19D 76.0
P2A C19A P4 3.8(2)
P2A C19A H19C 109.9
P2A C19A H19D 109.9
C18A C19A P4 109.1(3)
C18A C19A C27 161.8(4)
C18A C19A P2A 108.8(2)
C18A C19A H19C 109.9
C18A C19A H19D 109.9
H19C C19A H19D 108.3
P4 C20A P2A 13.74(17)
P4 C20A H20D 96.0
P4 C20A H20E 118.2
P4 C20A H20F 113.2
P2A C20A H20D 109.5
P2A C20A H20E 109.5
P2A C20A H20F 109.5
H20D C20A H20E 109.5
H20D C20A H20F 109.5
H20E C20A H20F 109.5
P4 C21A P2A 14.22(16)
P4 C21A H21D 98.8
P4 C21A H21E 123.0
P4 C21A H21F 105.8
C25 C21A P4 62.0(3)
C25 C21A P2A 75.9(3)
C25 C21A H21D 45.6
C25 C21A H21E 152.1
C25 C21A H21F 93.4
C27 C21A P4 69.6(2)
C27 C21A C25 130.0(7)
C27 C21A P2A 56.9(2)
C27 C21A H21D 161.7
C27 C21A H21E 68.6
C27 C21A H21F 87.8
P2A C21A H21D 109.5
P2A C21A H21E 109.5
P2A C21A H21F 109.5
H21D C21A H21E 109.5
H21D C21A H21F 109.5
H21E C21A H21F 109.5
P2 P3A Mn1 81.6(2)
P2 P3A C20 78.2(6)
P2 P3A C21 102.0(5)
P2 P3A C22A 61.0(8)
P2 P3A C23A 80.3(7)
P2 P3A C24A 161.4(6)
C20 P3A Mn1 121.0(3)
C21 P3A Mn1 135.6(3)
C21 P3A C20 102.84(12)
C21 P3A C22A 103.9(7)
C21 P3A C23A 22.5(4)
C21 P3A C24A 77.8(4)
C22A P3A Mn1 115.7(7)
C22A P3A C20 17.3(4)
C22A P3A C23A 98.41(19)
C22A P3A C24A 100.8(2)
C23A P3A Mn1 126.0(6)
C23A P3A C20 104.2(7)
C23A P3A C24A 100.22(19)
C24A P3A Mn1 111.85(18)
C24A P3A C20 83.7(4)
C22 P4A Mn1 120.76(5)
C22 P4A C23 98.66(6)
C22 P4A C24 99.93(6)
C22 P4A C25A 100.0(3)
C22 P4A C26A 90.3(8)
C22 P4A C27A 6.8(8)
C23 P4A Mn1 122.67(5)
C23 P4A C24 100.51(6)
C23 P4A C25A 13.5(4)
C23 P4A C26A 86.8(5)
C23 P4A C27A 99.7(4)
C24 P4A Mn1 110.42(4)
C25A P4A Mn1 111.8(2)
C25A P4A C24 113.3(5)
C26A P4A Mn1 128.4(7)
C26A P4A C24 18.2(6)
C26A P4A C25A 100.2(2)
C27A P4A Mn1 115.2(7)
C27A P4A C24 106.3(7)
C27A P4A C25A 99.4(2)
C27A P4A C26A 97.14(19)
P2 C22A P3A 17.56(15)
P2 C22A H22D 117.7
P2 C22A H22E 117.1
P2 C22A H22F 91.9
C20 C22A P2 103.1(7)
C20 C22A P3A 85.6(7)
C20 C22A H22D 58.2
C20 C22A H22E 69.1
C20 C22A H22F 163.8
P3A C22A H22D 109.5
P3A C22A H22E 109.5
P3A C22A H22F 109.5
H22D C22A H22E 109.5
H22D C22A H22F 109.5
H22E C22A H22F 109.5
P2 C23A P3A 17.73(13)
P2 C23A H23D 117.9
P2 C23A H23E 117.0
P2 C23A H23F 91.7
C21 C23A P2 80.1(5)
C21 C23A P3A 62.9(4)
C21 C23A H23D 85.4
C21 C23A H23E 64.4
C21 C23A H23F 165.1
P3A C23A H23D 109.5
P3A C23A H23E 109.5
P3A C23A H23F 109.5
H23D C23A H23E 109.5
H23D C23A H23F 109.5
H23E C23A H23F 109.5
C23 C24A P3A 116.2(3)
C23 C24A H24C 96.3
C23 C24A H24D 114.3
P3A C24A H24C 110.2
P3A C24A H24D 110.2
H24C C24A H24D 108.5
C25A C24A C23 14.1(6)
C25A C24A P3A 107.5(2)
C25A C24A H24C 110.2
C25A C24A H24D 110.2
P3 C25A P4A 0.0
P3 C25A H25C 109.9
P3 C25A H25D 109.9
P4A C25A H25C 109.9
P4A C25A H25D 109.9
C24A C25A P3 108.8(2)
C24A C25A P4A 108.8(2)
C24A C25A H25C 109.9
C24A C25A H25D 109.9
H25C C25A H25D 108.3
P3 C26A C25 91.6(8)
P3 C26A H26D 109.5
P3 C26A H26E 109.5
P3 C26A H26F 109.5
C24 C26A P3 82.2(4)
C24 C26A C25 31.6(17)
C24 C26A P4A 82.2(4)
C24 C26A H26D 63.7
C24 C26A H26E 168.3
C24 C26A H26F 66.5
C25 C26A H26D 32.8
C25 C26A H26E 142.3
C25 C26A H26F 91.2
P4A C26A P3 0.0
P4A C26A C25 91.6(8)
P4A C26A H26D 109.5
P4A C26A H26E 109.5
P4A C26A H26F 109.5
H26D C26A H26E 109.5
H26D C26A H26F 109.5
H26E C26A H26F 109.5
P3 C27A H27D 109.5
P3 C27A H27E 109.5
P3 C27A H27F 109.5
P4A C27A P3 0.0
P4A C27A H27D 109.5
P4A C27A H27E 109.5
P4A C27A H27F 109.5
H27D C27A H27E 109.5
H27D C27A H27F 109.5
H27E C27A H27F 109.5

loop_
_geom_bond_atom_site_label_1
_geom_bond_atom_site_label_2
_geom_bond_distance
Mn1 Si1 2.3619(3)
Mn1 C1 1.8201(11)
Mn1 P1 2.2295(3)
Mn1 P2 2.2903(3)
Mn1 P3 2.2312(3)
Mn1 P4 2.2525(3)
Mn1 P1A 2.2295(3)
Mn1 P2A 2.259(4)
Mn1 P3A 2.3037(19)
Mn1 P4A 2.2312(3)
Si1 C10 1.9197(12)
Si1 H1A 1.447(16)
Si1 H1B 1.471(17)
N1 C1 1.2001(15)
N1 C2 1.3865(15)
C2 C3 1.4113(17)
C2 C7 1.4121(17)
C3 C4 1.3985(17)
C3 C8 1.5022(18)
C4 H4 0.9300
C4 C5 1.386(2)
C5 H5 0.9300
C5 C6 1.387(2)
C6 H6 0.9300
C6 C7 1.3939(16)
C7 C9 1.5009(18)
C8 H8A 0.9600
C8 H8B 0.9600
C8 H8C 0.9600
C9 H9A 0.9600
C9 H9B 0.9600
C9 H9C 0.9600
C10 C11 1.4069(17)
C10 C15 1.4061(17)
C11 H11 0.9300
C11 C12 1.3960(17)
C12 H12 0.9300
C12 C13 1.393(2)
C13 H13 0.9300
C13 C14 1.389(2)
C14 H14 0.9300
C14 C15 1.3973(18)
C15 H15 0.9300
P1 C16 1.8413(12)
P1 C17 1.8416(11)
P1 C18 1.8505(11)
P1 C16A 1.839(2)
P1 C17A 1.842(2)
P1 C18A 1.856(2)
P2 C19 1.8558(12)
P2 C20 1.8512(11)
P2 C21 1.8485(11)
P2 P3A 0.567(4)
P2 C22A 1.642(8)
P2 C23A 1.834(7)
C16 H16A 0.9600
C16 H16B 0.9600
C16 H16C 0.9600
C16 P1A 1.8413(12)
C16 C18A 0.925(13)
C17 H17A 0.9600
C17 H17B 0.9600
C17 H17C 0.9600
C17 P1A 1.8416(11)
C17 C16A 0.723(12)
C18 H18A 0.9700
C18 H18B 0.9700
C18 C19 1.5326(16)
C18 P1A 1.8505(11)
C18 C17A 0.668(16)
C19 H19A 0.9700
C19 H19B 0.9700
C19 C17A 1.271(16)
C20 H20A 0.9600
C20 H20B 0.9600
C20 H20C 0.9600
C20 P3A 1.882(6)
C20 C22A 0.561(14)
C21 H21A 0.9600
C21 H21B 0.9600
C21 H21C 0.9600
C21 P3A 1.645(5)
C21 C23A 0.707(12)
P3 C22 1.8376(11)
P3 C23 1.8401(11)
P3 C24 1.8602(11)
P3 C25A 1.855(2)
P3 C26A 1.847(2)
P3 C27A 1.846(2)
P4 C25 1.8554(12)
P4 C26 1.8449(11)
P4 C27 1.8450(11)
P4 C19A 2.290(6)
P4 C20A 1.676(9)
P4 C21A 1.824(7)
C22 H22A 0.9600
C22 H22B 0.9600
C22 H22C 0.9600
C22 P4A 1.8376(11)
C23 H23A 0.9600
C23 H23B 0.9600
C23 H23C 0.9600
C23 P4A 1.8401(11)
C23 C24A 1.706(6)
C24 H24A 0.9700
C24 H24B 0.9700
C24 C25 1.5286(15)
C24 P4A 1.8602(11)
C24 C26A 0.59(2)
C25 H25A 0.9700
C25 H25B 0.9700
C25 P2A 2.230(4)
C25 C21A 1.777(13)
C25 C26A 2.00(2)
C26 H26A 0.9600
C26 H26B 0.9600
C26 H26C 0.9600
C26 P2A 2.004(8)
C27 H27A 0.9600
C27 H27B 0.9600
C27 H27C 0.9600
C27 P2A 1.580(5)
C27 C19A 1.612(7)
C27 C21A 1.328(10)
P1A C16A 1.839(2)
P1A C17A 1.842(2)
P1A C18A 1.856(2)
P2A C19A 1.856(2)
P2A C20A 1.8475(19)
P2A C21A 1.846(2)
C16A H16D 0.9600
C16A H16E 0.9600
C16A H16F 0.9600
C17A H17D 0.9600
C17A H17E 0.9600
C17A H17F 0.9600
C18A H18C 0.9700
C18A H18D 0.9700
C18A C19A 1.531(2)
C19A H19C 0.9700
C19A H19D 0.9700
C20A H20D 0.9600
C20A H20E 0.9600
C20A H20F 0.9600
C21A H21D 0.9600
C21A H21E 0.9600
C21A H21F 0.9600
P3A C22A 1.840(2)
P3A C23A 1.842(2)
P3A C24A 1.857(2)
P4A C25A 1.855(2)
P4A C26A 1.847(2)
P4A C27A 1.846(2)
C22A H22D 0.9600
C22A H22E 0.9600
C22A H22F 0.9600
C23A H23D 0.9600
C23A H23E 0.9600
C23A H23F 0.9600
C24A H24C 0.9700
C24A H24D 0.9700
C24A C25A 1.530(2)
C25A H25C 0.9700
C25A H25D 0.9700
C26A H26D 0.9600
C26A H26E 0.9600
C26A H26F 0.9600
C27A H27D 0.9600
C27A H27E 0.9600
C27A H27F 0.9600
